data_2311376
loop_
_publ_author_name
'Liu, Chen'
'Felts, Ashley C.'
'Takahashi, Daisuke'
'Kinden, Wesley S.'
'Abboud, Khalil A.'

_publ_section_title
;
 Crystal structure of aqua-<i>trans</i>-bis-(dimethyl
 sulfoxide-\k<i>O</i>)(pyridine-2,6-di-carboxyl-ato-\k<sup>3</sup><i>O</i><sup>2</sup>,<i>N</i>,<i>O</i><sup>6</sup>)nickel(II).
;
_journal_coeditor_code WM5380
_journal_issue 'Pt 5'
_journal_name_full 'Acta crystallographica. Section E, Crystallographic communications'
_journal_page_first 777
_journal_page_last 779
_journal_paper_doi 10.1107/S2056989017006090
_journal_volume 73
_journal_year 2017
_chemical_formula_iupac '[Ni (C7 H3 N O4) (C2 H6 O S)2 (H2 O)]'
_chemical_formula_moiety 'C11 H17 N Ni O7 S2'
_chemical_formula_sum 'C11 H17 N Ni O7 S2'
_chemical_formula_weight 398.08
_chemical_name_systematic
;Aqua-<i>trans</i>-bis(dimethyl
sulfoxide-\k<i>O</i>)(pyridine-2,6-dicarboxylato-\k^3^<i>O</i>^2^,<i>N</i>,<i>O</i>^6^)nickel(II)
;
_space_group_crystal_system monoclinic
_space_group_IT_number 15
_space_group_name_Hall '-C 2yc'
_space_group_name_H-M_alt 'C 1 2/c 1'
_atom_sites_solution_hydrogens mixed
_atom_sites_solution_primary direct
_atom_sites_solution_secondary difmap
_audit_creation_method SHELXL-2014/7
_cell_angle_alpha 90
_cell_angle_beta 104.4577(7)
_cell_angle_gamma 90
_cell_formula_units_Z 4
_cell_length_a 9.8767(5)
_cell_length_b 11.4597(5)
_cell_length_c 14.3166(7)
_cell_measurement_reflns_used 9953
_cell_measurement_temperature 100(2)
_cell_measurement_theta_max 28.0
_cell_measurement_theta_min 2.0
_cell_volume 1569.10(13)
_computing_cell_refinement
;
SAINT (Bruker, 2014)
;
_computing_data_collection
;
APEX2 (Bruker, 2014)
;
_computing_data_reduction
;
SAINT (Bruker, 2014)
;
_computing_molecular_graphics
;
XP in SHELXTL-plus (Sheldrick, 2008)
;
_computing_publication_material
;
publCIF (Westrip, 2010)
;
_computing_structure_refinement
;
SHELXL2014 (Sheldrick, 2015<i>b</i>)
;
_computing_structure_solution
;
SHELXT (Sheldrick, 2015<i>a</i>)
;
_diffrn_ambient_temperature 100(2)
_diffrn_measured_fraction_theta_full 0.999
_diffrn_measured_fraction_theta_max 0.999
_diffrn_measurement_device_type 'Bruker APEXII DUO CCD'
_diffrn_measurement_method 'phi and omega scans'
_diffrn_radiation_type MoK\a
_diffrn_radiation_wavelength 0.71073
_diffrn_reflns_av_R_equivalents 0.0108
_diffrn_reflns_limit_h_max 13
_diffrn_reflns_limit_h_min -13
_diffrn_reflns_limit_k_max 15
_diffrn_reflns_limit_k_min -15
_diffrn_reflns_limit_l_max 19
_diffrn_reflns_limit_l_min -19
_diffrn_reflns_number 18746
_diffrn_reflns_theta_full 25.242
_diffrn_reflns_theta_max 28.270
_diffrn_reflns_theta_min 2.774
_diffrn_standards_decay_% 1
_diffrn_standards_number 0
_exptl_absorpt_coefficient_mu 1.534
_exptl_absorpt_correction_T_max 0.9102
_exptl_absorpt_correction_T_min 0.6784
_exptl_absorpt_correction_type multi-scan
_exptl_absorpt_process_details
;
(<i>SADABS</i>; Bruker, 2014)
;
_exptl_crystal_colour green
_exptl_crystal_density_diffrn 1.685
_exptl_crystal_description Block
_exptl_crystal_F_000 824
_exptl_crystal_size_max 0.455
_exptl_crystal_size_mid 0.172
_exptl_crystal_size_min 0.106
_refine_diff_density_max 0.461
_refine_diff_density_min -0.242
_refine_ls_extinction_method none
_refine_ls_goodness_of_fit_ref 1.055
_refine_ls_hydrogen_treatment mixed
_refine_ls_matrix_type full
_refine_ls_number_parameters 108
_refine_ls_number_reflns 1936
_refine_ls_number_restraints 0
_refine_ls_restrained_S_all 1.055
_refine_ls_R_factor_all 0.0162
_refine_ls_R_factor_gt 0.0159
_refine_ls_shift/su_max 0.001
_refine_ls_shift/su_mean 0.000
_refine_ls_structure_factor_coef Fsqd
_refine_ls_weighting_details 'w=1/[\s^2^(Fo^2^)+(0.0225P)^2^+1.5829P] where P=(Fo^2^+2Fc^2^)/3'
_refine_ls_weighting_scheme calc
_refine_ls_wR_factor_gt 0.0429
_refine_ls_wR_factor_ref 0.0432
_reflns_number_gt 1907
_reflns_number_total 1936
_reflns_threshold_expression 'I > 2\s(I)'
_cod_data_source_file wm5380sup1.cif
_cod_data_source_block I
_cod_original_cell_volume 1569.09(13)
_cod_original_sg_symbol_H-M 'C 2/c'
_cod_database_code 2311376
_shelx_space_group_comment
;
The symmetry employed for this shelxl refinement is uniquely defined
by the following loop, which should always be used as a source of
symmetry information in preference to the above space-group names.
They are only intended as comments.
;
_shelx_estimated_absorpt_t_min 0.542
_shelx_estimated_absorpt_t_max 0.854

loop_
_space_group_symop_operation_xyz
'x, y, z'
'-x, y, -z+1/2'
'x+1/2, y+1/2, z'
'-x+1/2, y+1/2, -z+1/2'
'-x, -y, -z'
'x, -y, z-1/2'
'-x+1/2, -y+1/2, -z'
'x+1/2, -y+1/2, z-1/2'

loop_
_atom_site_type_symbol
_atom_site_label
_atom_site_fract_x
_atom_site_fract_y
_atom_site_fract_z
_atom_site_U_iso_or_equiv
_atom_site_adp_type
_atom_site_calc_flag
_atom_site_occupancy
Ni Ni1 0.0000 0.32387(2) 0.2500 0.00867(6) Uani d 1
S S1 0.08818(3) 0.40008(2) 0.46249(2) 0.01346(7) Uani d 1
O O1 0.16898(7) 0.28806(6) 0.18844(5) 0.01235(14) Uani d 1
O O2 0.29613(8) 0.13796(7) 0.15626(6) 0.01647(15) Uani d 1
O O3 0.0000 0.49874(10) 0.2500 0.0186(2) Uani d 1
H H3 0.0626(17) 0.5376(15) 0.2789(12) 0.033(4) Uiso d 1
O O4 0.13764(8) 0.32772(6) 0.38736(5) 0.01257(14) Uani d 1
N N1 0.0000 0.15272(10) 0.2500 0.0095(2) Uani d 1
C C1 0.0000 -0.08533(12) 0.2500 0.0151(3) Uani d 1
H H1A 0.0000 -0.1682 0.2500 0.018 Uiso calc 1
C C2 0.10055(10) -0.02463(9) 0.21553(7) 0.01328(18) Uani d 1
H H2A 0.1691 -0.0650 0.1919 0.016 Uiso calc 1
C C3 0.09697(10) 0.09684(8) 0.21703(7) 0.01026(17) Uani d 1
C C4 0.19693(10) 0.18040(9) 0.18444(7) 0.01114(18) Uani d 1
C C5 0.24415(12) 0.46192(10) 0.53687(8) 0.0204(2) Uani d 1
H H5A 0.2213 0.5058 0.5897 0.031 Uiso calc 1
H H5B 0.2865 0.5145 0.4982 0.031 Uiso calc 1
H H5C 0.3102 0.3994 0.5636 0.031 Uiso calc 1
C C6 0.04879(12) 0.29765(11) 0.54609(8) 0.0213(2) Uani d 1
H H6A 0.0278 0.3397 0.6004 0.032 Uiso calc 1
H H6B 0.1294 0.2463 0.5699 0.032 Uiso calc 1
H H6C -0.0324 0.2508 0.5138 0.032 Uiso calc 1

loop_
_atom_site_aniso_label
_atom_site_aniso_U_11
_atom_site_aniso_U_22
_atom_site_aniso_U_33
_atom_site_aniso_U_12
_atom_site_aniso_U_13
_atom_site_aniso_U_23
Ni1 0.00926(9) 0.00735(9) 0.00927(9) 0.000 0.00206(6) 0.000
S1 0.01554(12) 0.01458(12) 0.00942(12) 0.00621(9) 0.00155(9) -0.00145(8)
O1 0.0122(3) 0.0109(3) 0.0147(3) -0.0010(3) 0.0048(3) -0.0004(3)
O2 0.0138(3) 0.0181(4) 0.0196(4) 0.0040(3) 0.0081(3) 0.0023(3)
O3 0.0178(5) 0.0085(5) 0.0237(6) 0.000 -0.0057(4) 0.000
O4 0.0131(3) 0.0143(3) 0.0099(3) 0.0037(3) 0.0021(3) -0.0030(2)
N1 0.0102(5) 0.0094(5) 0.0083(5) 0.000 0.0011(4) 0.000
C1 0.0189(7) 0.0091(6) 0.0170(7) 0.000 0.0038(5) 0.000
C2 0.0143(4) 0.0116(4) 0.0136(4) 0.0025(4) 0.0028(3) -0.0008(3)
C3 0.0103(4) 0.0114(4) 0.0085(4) 0.0005(3) 0.0012(3) 0.0001(3)
C4 0.0099(4) 0.0140(5) 0.0088(4) -0.0002(3) 0.0009(3) 0.0006(3)
C5 0.0233(5) 0.0204(5) 0.0137(5) 0.0012(4) -0.0022(4) -0.0044(4)
C6 0.0227(5) 0.0259(6) 0.0180(5) 0.0069(4) 0.0105(4) 0.0038(4)

loop_
_atom_type_symbol
_atom_type_description
_atom_type_scat_dispersion_real
_atom_type_scat_dispersion_imag
_atom_type_scat_source
C C 0.0033 0.0016 'International Tables Vol C Tables 4.2.6.8 and 6.1.1.4'
H H 0.0000 0.0000 'International Tables Vol C Tables 4.2.6.8 and 6.1.1.4'
N N 0.0061 0.0033 'International Tables Vol C Tables 4.2.6.8 and 6.1.1.4'
O O 0.0106 0.0060 'International Tables Vol C Tables 4.2.6.8 and 6.1.1.4'
S S 0.1246 0.1234 'International Tables Vol C Tables 4.2.6.8 and 6.1.1.4'
Ni Ni 0.3393 1.1124 'International Tables Vol C Tables 4.2.6.8 and 6.1.1.4'

loop_
_geom_angle_atom_site_label_1
_geom_angle_atom_site_label_2
_geom_angle_atom_site_label_3
_geom_angle_site_symmetry_1
_geom_angle_site_symmetry_3
_geom_angle
N1 Ni1 O3 . . 180.0
N1 Ni1 O4 . . 91.21(2)
O3 Ni1 O4 . . 88.79(2)
N1 Ni1 O4 . 2 91.21(2)
O3 Ni1 O4 . 2 88.79(2)
O4 Ni1 O4 . 2 177.58(4)
N1 Ni1 O1 . 2 78.80(2)
O3 Ni1 O1 . 2 101.20(2)
O4 Ni1 O1 . 2 90.43(3)
O4 Ni1 O1 2 2 90.04(3)
N1 Ni1 O1 . . 78.80(2)
O3 Ni1 O1 . . 101.20(2)
O4 Ni1 O1 . . 90.04(3)
O4 Ni1 O1 2 . 90.43(3)
O1 Ni1 O1 2 . 157.60(4)
O4 S1 C5 . . 104.76(5)
O4 S1 C6 . . 106.00(5)
C5 S1 C6 . . 99.26(6)
C4 O1 Ni1 . . 114.28(6)
Ni1 O3 H3 . . 124.3(13)
S1 O4 Ni1 . . 115.15(4)
C3 N1 C3 . 2 122.56(12)
C3 N1 Ni1 . . 118.72(6)
C3 N1 Ni1 2 . 118.72(6)
C2 C1 C2 2 . 120.38(13)
C2 C1 H1A 2 . 119.8
C2 C1 H1A . . 119.8
C3 C2 C1 . . 117.93(10)
C3 C2 H2A . . 121.0
C1 C2 H2A . . 121.0
N1 C3 C2 . . 120.60(9)
N1 C3 C4 . . 112.51(9)
C2 C3 C4 . . 126.88(9)
O2 C4 O1 . . 126.23(9)
O2 C4 C3 . . 118.26(9)
O1 C4 C3 . . 115.51(9)
S1 C5 H5A . . 109.5
S1 C5 H5B . . 109.5
H5A C5 H5B . . 109.5
S1 C5 H5C . . 109.5
H5A C5 H5C . . 109.5
H5B C5 H5C . . 109.5
S1 C6 H6A . . 109.5
S1 C6 H6B . . 109.5
H6A C6 H6B . . 109.5
S1 C6 H6C . . 109.5
H6A C6 H6C . . 109.5
H6B C6 H6C . . 109.5

loop_
_geom_bond_atom_site_label_1
_geom_bond_atom_site_label_2
_geom_bond_site_symmetry_2
_geom_bond_distance
Ni1 N1 . 1.9613(12)
Ni1 O3 . 2.0040(11)
Ni1 O4 . 2.0934(7)
Ni1 O4 2 2.0934(7)
Ni1 O1 2 2.1130(7)
Ni1 O1 . 2.1130(7)
S1 O4 . 1.5316(7)
S1 C5 . 1.7860(11)
S1 C6 . 1.7872(12)
O1 C4 . 1.2686(12)
O2 C4 . 1.2476(12)
O3 H3 . 0.790(17)
N1 C3 . 1.3326(11)
N1 C3 2 1.3327(11)
C1 C2 2 1.3994(12)
C1 C2 . 1.3995(12)
C1 H1A . 0.9500
C2 C3 . 1.3927(14)
C2 H2A . 0.9500
C3 C4 . 1.5296(13)
C5 H5A . 0.9800
C5 H5B . 0.9800
C5 H5C . 0.9800
C6 H6A . 0.9800
C6 H6B . 0.9800
C6 H6C . 0.9800

loop_
_geom_hbond_atom_site_label_D
_geom_hbond_atom_site_label_H
_geom_hbond_atom_site_label_A
_geom_hbond_site_symmetry_A
_geom_hbond_distance_DH
_geom_hbond_distance_HA
_geom_hbond_distance_DA
_geom_hbond_angle_DHA
O3 H3 O2 4 0.790(17) 1.867(17) 2.6555(10) 176.3(18)
C5 H5B O2 4 0.98 2.58 3.3650(14) 137.1
C6 H6A O2 8_456 0.98 2.62 3.3504(13) 131.7
C6 H6B O4 7_556 0.98 2.38 3.3302(14) 162.0
